data_7215419
loop_
_publ_author_name
'Sengupta, Satirtha'
'Goswami, Arijit'
'Ganguly, Sumi'
'Bala, Sukhen'
'Bhunia, Manas Kumar'
'Mondal, Raju'

_publ_section_title
;
 Influence of chloro&#x22EF;chloro interaction and \p--\p stacking in 3D
 supramolecular framework construction
;
_journal_issue 20
_journal_name_full CrystEngComm
_journal_page_first 6136
_journal_paper_doi 10.1039/c1ce05345k
_journal_volume 13
_journal_year 2011
_chemical_formula_sum 'C25 H16 Cl3 N3 O3 Zn'
_chemical_formula_weight 578.13
_chemical_name_systematic
;
?
;
_space_group_IT_number 2
_symmetry_cell_setting triclinic
_symmetry_space_group_name_Hall '-P 1'
_symmetry_space_group_name_H-M 'P -1'
_atom_sites_solution_hydrogens geom
_atom_sites_solution_primary direct
_atom_sites_solution_secondary difmap
_audit_creation_method SHELXL-97
_cell_angle_alpha 80.486(2)
_cell_angle_beta 78.545(2)
_cell_angle_gamma 65.856(2)
_cell_formula_units_Z 2
_cell_length_a 9.1994(6)
_cell_length_b 10.5683(7)
_cell_length_c 13.8477(9)
_cell_measurement_reflns_used 6119
_cell_measurement_temperature 120(2)
_cell_measurement_theta_max 30.39
_cell_measurement_theta_min 2.45
_cell_volume 1198.73(14)
_computing_cell_refinement 'Bruker APEX-2'
_computing_data_collection 'Bruker APEX-2'
_computing_data_reduction 'Bruker SHELXTL'
_computing_molecular_graphics 'Bruker SHELXTL'
_computing_publication_material 'Bruker SHELXTL'
_computing_structure_refinement 'SHELXL-97 (Sheldrick, 1997)'
_computing_structure_solution 'SHELXS-97 (Sheldrick, 1990)'
_diffrn_ambient_temperature 120(2)
_diffrn_detector_area_resol_mean 8
_diffrn_measured_fraction_theta_full 0.954
_diffrn_measured_fraction_theta_max 0.954
_diffrn_measurement_device_type 'Bruker APEX-2 CCD area detector'
_diffrn_measurement_method '/w scans'
_diffrn_radiation_monochromator graphite
_diffrn_radiation_source 'fine-focus sealed tube'
_diffrn_radiation_type MoK\a
_diffrn_radiation_wavelength 0.71073
_diffrn_reflns_av_R_equivalents 0.0352
_diffrn_reflns_av_sigmaI/netI 0.0420
_diffrn_reflns_limit_h_max 11
_diffrn_reflns_limit_h_min -9
_diffrn_reflns_limit_k_max 13
_diffrn_reflns_limit_k_min -13
_diffrn_reflns_limit_l_max 17
_diffrn_reflns_limit_l_min -17
_diffrn_reflns_number 15678
_diffrn_reflns_theta_full 27.50
_diffrn_reflns_theta_max 27.50
_diffrn_reflns_theta_min 1.51
_diffrn_standards_decay_% 0
_exptl_absorpt_coefficient_mu 1.393
_exptl_absorpt_correction_T_max 1.0000
_exptl_absorpt_correction_T_min 0.790107
_exptl_absorpt_correction_type multi-scan
_exptl_absorpt_process_details 'SADABS v.2.03 (Bruker, 2001), R(int)=0.0618 before correction'
_exptl_crystal_colour Yellow
_exptl_crystal_density_diffrn 1.602
_exptl_crystal_density_meas ?
_exptl_crystal_density_method 'not measured'
_exptl_crystal_description Block
_exptl_crystal_F_000 584
_exptl_crystal_size_max 0.30
_exptl_crystal_size_mid 0.28
_exptl_crystal_size_min 0.28
_refine_diff_density_max 1.062
_refine_diff_density_min -1.233
_refine_diff_density_rms 0.086
_refine_ls_extinction_method none
_refine_ls_goodness_of_fit_ref 1.071
_refine_ls_hydrogen_treatment constr
_refine_ls_matrix_type full
_refine_ls_number_parameters 316
_refine_ls_number_reflns 5241
_refine_ls_number_restraints 0
_refine_ls_restrained_S_all 1.071
_refine_ls_R_factor_all 0.0480
_refine_ls_R_factor_gt 0.0396
_refine_ls_shift/su_max 0.001
_refine_ls_shift/su_mean 0.000
_refine_ls_structure_factor_coef Fsqd
_refine_ls_weighting_details 'calc w=1/[\s^2^(Fo^2^)+(0.0465P)^2^+1.0060P] where P=(Fo^2^+2Fc^2^)/3'
_refine_ls_weighting_scheme calc
_refine_ls_wR_factor_gt 0.0971
_refine_ls_wR_factor_ref 0.1004
_reflns_number_gt 4471
_reflns_number_total 5241
_reflns_threshold_expression I>2\s(I)
_cod_data_source_file c1ce05345k.txt
_cod_data_source_block 10ssg015_0m
_cod_depositor_comments
;
The following automatic conversions were performed:

'_symmetry_cell_setting' value 'Triclinic' changed to 'triclinic'
according to
/usr/data/users/saulius/automatic-downloads/retrospective/RSC/lib/dictionaries/cif_core.dic
dictionary named 'cif_core.dic' version 2.4.2 from 2011-04-26.

Automatic conversion script
Id: cif_fix_values 2281 2013-09-26 08:29:07Z andrius 

The following automatic conversions were performed:

'_exptl_crystal_density_meas' value 'not measured' was changed to '?'
- the value is perceived as not measured.

Automatic conversion script
Id: cif_fix_values 3008 2015-01-20 13:52:24Z robertas 
;
_cod_original_sg_symbol_H-M P-1
_cod_database_code 7215419

loop_
_symmetry_equiv_pos_as_xyz
'x, y, z'
'-x, -y, -z'

loop_
_atom_site_label
_atom_site_type_symbol
_atom_site_fract_x
_atom_site_fract_y
_atom_site_fract_z
_atom_site_U_iso_or_equiv
_atom_site_adp_type
_atom_site_occupancy
_atom_site_symmetry_multiplicity
_atom_site_calc_flag
_atom_site_refinement_flags
Zn1 Zn 0.30518(3) 0.11286(3) 0.40453(2) 0.01553(10) Uani 1 1 d .
Cl1 Cl 0.17113(9) -0.21066(8) 0.27711(6) 0.03310(18) Uani 1 1 d .
Cl2 Cl 0.79827(10) -0.52350(9) 0.17401(7) 0.0433(2) Uani 1 1 d .
Cl3 Cl 0.89180(8) -0.34795(7) 0.29757(5) 0.02451(16) Uani 1 1 d .
O1 O 0.5720(2) -0.00287(18) 0.39947(13) 0.0190(4) Uani 1 1 d .
N1 N 0.3435(3) 0.2336(2) 0.27451(16) 0.0198(5) Uani 1 1 d .
C1 C 0.5714(3) -0.2042(3) 0.34478(19) 0.0176(5) Uani 1 1 d .
N1A N 0.9269(4) -0.8055(3) 0.0450(2) 0.0460(7) Uani 1 1 d .
C1A C 1.0216(5) -0.8229(4) -0.0401(3) 0.0544(10) Uani 1 1 d .
H1AA H 0.9716 -0.7946 -0.0982 0.065 Uiso 1 1 calc R
O2 O 0.6754(2) -0.20778(18) 0.48791(13) 0.0184(4) Uani 1 1 d .
N2 N 0.0488(3) 0.2115(2) 0.43407(16) 0.0186(5) Uani 1 1 d .
C2 C 0.6905(3) -0.3131(3) 0.2940(2) 0.0204(6) Uani 1 1 d .
C2A C 1.1881(5) -0.8787(4) -0.0529(4) 0.0618(12) Uani 1 1 d .
H2AA H 1.2480 -0.8835 -0.1175 0.074 Uiso 1 1 calc R
O3 O 0.2916(2) -0.05601(18) 0.37692(14) 0.0201(4) Uani 1 1 d .
C3 C 0.6514(3) -0.3884(3) 0.2383(2) 0.0268(6) Uani 1 1 d .
C3A C 1.2660(6) -0.9273(5) 0.0292(4) 0.0667(13) Uani 1 1 d .
C4 C 0.4901(4) -0.3566(3) 0.2344(2) 0.0295(7) Uani 1 1 d .
H4A H 0.4614 -0.4106 0.1991 0.035 Uiso 1 1 calc R
C4A C 1.1734(6) -0.9164(4) 0.1181(4) 0.0613(12) Uani 1 1 d .
H4AA H 1.2209 -0.9482 0.1771 0.074 Uiso 1 1 calc R
C5 C 0.3721(3) -0.2463(3) 0.2818(2) 0.0235(6) Uani 1 1 d .
C5A C 1.0095(5) -0.8589(4) 0.1223(3) 0.0556(10) Uani 1 1 d .
H5AA H 0.9478 -0.8564 0.1862 0.067 Uiso 1 1 calc R
C6 C 0.4063(3) -0.1618(3) 0.33573(19) 0.0185(5) Uani 1 1 d .
C6A C 1.4430(6) -0.9908(7) 0.0235(9) 0.155(4) Uani 1 1 d .
H6AA H 1.4662 -1.0326 0.0879 0.186 Uiso 1 1 calc R
C7 C 0.6101(3) -0.1317(3) 0.41449(18) 0.0154(5) Uani 1 1 d .
C8 C 0.4950(3) 0.2122(3) 0.2289(2) 0.0279(7) Uani 1 1 d .
H8A H 0.5823 0.1376 0.2552 0.033 Uiso 1 1 calc R
C9 C 0.5284(3) 0.2934(3) 0.1462(2) 0.0287(7) Uani 1 1 d .
H9A H 0.6368 0.2744 0.1167 0.034 Uiso 1 1 calc R
C10 C 0.4027(3) 0.4039(3) 0.10559(19) 0.0198(5) Uani 1 1 d .
C11 C 0.2462(3) 0.4228(3) 0.1509(2) 0.0244(6) Uani 1 1 d .
H11A H 0.1564 0.4945 0.1249 0.029 Uiso 1 1 calc R
C12 C 0.2225(3) 0.3363(3) 0.2341(2) 0.0238(6) Uani 1 1 d .
H12A H 0.1152 0.3508 0.2638 0.029 Uiso 1 1 calc R
C13 C 0.4284(3) 0.5010(3) 0.02156(19) 0.0206(5) Uani 1 1 d .
H13A H 0.3361 0.5701 -0.0037 0.031 Uiso 1 1 calc R
C14 C -0.4616(3) 0.4379(3) 0.4817(2) 0.0210(6) Uani 1 1 d .
H14A H -0.5258 0.3961 0.4646 0.032 Uiso 1 1 calc R
C15 C -0.2868(3) 0.3616(3) 0.46580(19) 0.0184(5) Uani 1 1 d .
C16 C -0.1800(3) 0.4131(3) 0.4868(2) 0.0232(6) Uani 1 1 d .
H16A H -0.2200 0.5013 0.5120 0.028 Uiso 1 1 calc R
C17 C -0.0169(3) 0.3362(3) 0.4711(2) 0.0221(6) Uani 1 1 d .
H17A H 0.0530 0.3730 0.4870 0.027 Uiso 1 1 calc R
C18 C -0.0528(3) 0.1606(3) 0.4138(2) 0.0205(5) Uani 1 1 d .
H18A H -0.0091 0.0724 0.3881 0.025 Uiso 1 1 calc R
C19 C -0.2186(3) 0.2312(3) 0.4288(2) 0.0217(6) Uani 1 1 d .
H19A H -0.2860 0.1910 0.4139 0.026 Uiso 1 1 calc R

loop_
_atom_site_aniso_label
_atom_site_aniso_U_11
_atom_site_aniso_U_22
_atom_site_aniso_U_33
_atom_site_aniso_U_23
_atom_site_aniso_U_13
_atom_site_aniso_U_12
Zn1 0.01144(17) 0.01548(15) 0.01763(16) 0.00030(11) -0.00173(11) -0.00407(11)
Cl1 0.0189(4) 0.0406(4) 0.0439(4) -0.0114(3) -0.0092(3) -0.0109(3)
Cl2 0.0265(4) 0.0477(5) 0.0517(5) -0.0345(4) -0.0045(4) 0.0000(4)
Cl3 0.0126(3) 0.0286(3) 0.0284(4) -0.0082(3) -0.0006(3) -0.0030(3)
O1 0.0176(10) 0.0153(9) 0.0225(9) -0.0010(7) -0.0016(8) -0.0056(7)
N1 0.0161(12) 0.0212(11) 0.0205(11) 0.0026(9) -0.0025(9) -0.0074(9)
C1 0.0159(13) 0.0159(12) 0.0190(12) 0.0000(10) -0.0036(10) -0.0043(10)
N1A 0.0344(17) 0.059(2) 0.0413(17) -0.0085(15) 0.0030(14) -0.0172(15)
C1A 0.052(3) 0.054(2) 0.049(2) -0.0012(18) -0.015(2) -0.010(2)
O2 0.0137(9) 0.0173(9) 0.0211(9) -0.0016(7) -0.0053(7) -0.0020(7)
N2 0.0125(11) 0.0184(10) 0.0220(11) 0.0002(8) -0.0019(9) -0.0042(9)
C2 0.0123(13) 0.0235(13) 0.0226(13) -0.0030(10) -0.0032(11) -0.0035(10)
C2A 0.045(3) 0.050(2) 0.076(3) -0.006(2) 0.005(2) -0.011(2)
O3 0.0118(9) 0.0176(9) 0.0286(10) -0.0048(7) -0.0016(8) -0.0032(7)
C3 0.0204(15) 0.0266(14) 0.0291(15) -0.0140(12) -0.0001(12) -0.0024(12)
C3A 0.049(3) 0.046(2) 0.107(4) -0.016(2) -0.004(3) -0.021(2)
C4 0.0246(16) 0.0316(15) 0.0340(16) -0.0127(13) -0.0072(13) -0.0079(13)
C4A 0.058(3) 0.049(2) 0.077(3) -0.008(2) -0.029(3) -0.011(2)
C5 0.0170(14) 0.0277(14) 0.0275(14) -0.0020(11) -0.0072(11) -0.0086(11)
C5A 0.051(3) 0.051(2) 0.059(3) -0.0052(19) -0.009(2) -0.013(2)
C6 0.0162(13) 0.0181(12) 0.0199(13) 0.0004(10) -0.0029(10) -0.0061(10)
C6A 0.040(3) 0.073(4) 0.360(14) -0.092(6) 0.006(6) -0.018(3)
C7 0.0080(12) 0.0191(12) 0.0164(12) -0.0023(9) 0.0013(9) -0.0036(9)
C8 0.0159(14) 0.0312(15) 0.0287(15) 0.0101(12) -0.0030(12) -0.0063(12)
C9 0.0129(14) 0.0361(16) 0.0285(15) 0.0097(12) 0.0001(12) -0.0071(12)
C10 0.0204(14) 0.0213(13) 0.0173(12) -0.0002(10) -0.0008(11) -0.0090(11)
C11 0.0177(14) 0.0253(14) 0.0241(14) 0.0046(11) -0.0035(11) -0.0045(11)
C12 0.0163(14) 0.0260(14) 0.0248(14) 0.0044(11) -0.0021(11) -0.0068(11)
C13 0.0206(14) 0.0230(13) 0.0168(13) 0.0027(10) -0.0042(10) -0.0082(11)
C14 0.0125(13) 0.0233(13) 0.0266(14) 0.0002(11) -0.0019(11) -0.0077(11)
C15 0.0119(13) 0.0199(12) 0.0203(13) 0.0019(10) -0.0010(10) -0.0050(10)
C16 0.0158(14) 0.0189(13) 0.0331(15) -0.0057(11) -0.0004(12) -0.0050(11)
C17 0.0146(14) 0.0207(13) 0.0314(15) -0.0037(11) -0.0025(11) -0.0072(11)
C18 0.0167(14) 0.0205(13) 0.0227(13) -0.0043(10) -0.0010(11) -0.0056(11)
C19 0.0156(14) 0.0230(13) 0.0266(14) -0.0030(11) -0.0029(11) -0.0074(11)

loop_
_atom_type_symbol
_atom_type_description
_atom_type_scat_dispersion_real
_atom_type_scat_dispersion_imag
_atom_type_scat_source
C C 0.0033 0.0016 'International Tables Vol C Tables 4.2.6.8 and 6.1.1.4'
H H 0.0000 0.0000 'International Tables Vol C Tables 4.2.6.8 and 6.1.1.4'
N N 0.0061 0.0033 'International Tables Vol C Tables 4.2.6.8 and 6.1.1.4'
O O 0.0106 0.0060 'International Tables Vol C Tables 4.2.6.8 and 6.1.1.4'
Cl Cl 0.1484 0.1585 'International Tables Vol C Tables 4.2.6.8 and 6.1.1.4'
Zn Zn 0.2839 1.4301 'International Tables Vol C Tables 4.2.6.8 and 6.1.1.4'

loop_
_geom_angle_atom_site_label_1
_geom_angle_atom_site_label_2
_geom_angle_atom_site_label_3
_geom_angle
_geom_angle_site_symmetry_1
_geom_angle_site_symmetry_3
O3 Zn1 O2 143.32(8) . 2_656
O3 Zn1 N1 111.54(8) . .
O2 Zn1 N1 104.49(8) 2_656 .
O3 Zn1 N2 90.99(8) . .
O2 Zn1 N2 90.23(8) 2_656 .
N1 Zn1 N2 98.65(8) . .
O3 Zn1 O1 88.85(7) . .
O2 Zn1 O1 84.43(7) 2_656 .
N1 Zn1 O1 89.97(8) . .
N2 Zn1 O1 170.78(7) . .
C7 O1 Zn1 111.73(16) . .
C12 N1 C8 117.3(2) . .
C12 N1 Zn1 122.37(18) . .
C8 N1 Zn1 120.33(17) . .
C2 C1 C6 120.9(2) . .
C2 C1 C7 121.9(2) . .
C6 C1 C7 117.1(2) . .
C1A N1A C5A 112.3(3) . .
N1A C1A C2A 125.7(4) . .
N1A C1A H1AA 117.1 . .
C2A C1A H1AA 117.1 . .
C7 O2 Zn1 117.82(16) . 2_656
C18 N2 C17 117.2(2) . .
C18 N2 Zn1 124.35(18) . .
C17 N2 Zn1 118.37(18) . .
C3 C2 C1 121.2(2) . .
C3 C2 Cl3 120.1(2) . .
C1 C2 Cl3 118.7(2) . .
C3A C2A C1A 119.2(4) . .
C3A C2A H2AA 120.4 . .
C1A C2A H2AA 120.4 . .
C6 O3 Zn1 127.55(17) . .
C2 C3 C4 119.2(3) . .
C2 C3 Cl2 121.8(2) . .
C4 C3 Cl2 119.0(2) . .
C4A C3A C2A 117.0(4) . .
C4A C3A C6A 119.5(6) . .
C2A C3A C6A 123.4(6) . .
C5 C4 C3 119.8(3) . .
C5 C4 H4A 120.1 . .
C3 C4 H4A 120.1 . .
C3A C4A C5A 119.0(4) . .
C3A C4A H4AA 120.5 . .
C5A C4A H4AA 120.5 . .
C4 C5 C6 123.0(3) . .
C4 C5 Cl1 118.7(2) . .
C6 C5 Cl1 118.2(2) . .
N1A C5A C4A 126.6(4) . .
N1A C5A H5AA 116.7 . .
C4A C5A H5AA 116.7 . .
O3 C6 C5 121.1(2) . .
O3 C6 C1 123.3(2) . .
C5 C6 C1 115.5(2) . .
C6A C6A C3A 145.8(17) 2_835 .
C6A C6A H6AA 107.1 2_835 .
C3A C6A H6AA 107.1 . .
O1 C7 O2 124.7(2) . .
O1 C7 C1 119.2(2) . .
O2 C7 C1 116.1(2) . .
N1 C8 C9 123.1(2) . .
N1 C8 H8A 118.5 . .
C9 C8 H8A 118.5 . .
C8 C9 C10 119.9(3) . .
C8 C9 H9A 120.1 . .
C10 C9 H9A 120.1 . .
C11 C10 C9 116.9(2) . .
C11 C10 C13 119.8(2) . .
C9 C10 C13 123.3(2) . .
C12 C11 C10 119.7(2) . .
C12 C11 H11A 120.1 . .
C10 C11 H11A 120.1 . .
N1 C12 C11 123.1(3) . .
N1 C12 H12A 118.4 . .
C11 C12 H12A 118.4 . .
C13 C13 C10 124.5(3) 2_665 .
C13 C13 H13A 117.7 2_665 .
C10 C13 H13A 117.7 . .
C14 C14 C15 125.2(3) 2_466 .
C14 C14 H14A 117.4 2_466 .
C15 C14 H14A 117.4 . .
C16 C15 C19 116.6(2) . .
C16 C15 C14 122.7(2) . .
C19 C15 C14 120.7(2) . .
C17 C16 C15 120.1(3) . .
C17 C16 H16A 119.9 . .
C15 C16 H16A 119.9 . .
N2 C17 C16 123.3(3) . .
N2 C17 H17A 118.4 . .
C16 C17 H17A 118.4 . .
N2 C18 C19 122.8(2) . .
N2 C18 H18A 118.6 . .
C19 C18 H18A 118.6 . .
C18 C19 C15 120.0(3) . .
C18 C19 H19A 120.0 . .
C15 C19 H19A 120.0 . .

loop_
_geom_bond_atom_site_label_1
_geom_bond_atom_site_label_2
_geom_bond_distance
_geom_bond_site_symmetry_2
Zn1 O3 1.9425(18) .
Zn1 O2 2.0007(18) 2_656
Zn1 N1 2.086(2) .
Zn1 N2 2.136(2) .
Zn1 O1 2.2427(18) .
Cl1 C5 1.742(3) .
Cl2 C3 1.738(3) .
Cl3 C2 1.744(3) .
O1 C7 1.251(3) .
N1 C12 1.337(3) .
N1 C8 1.353(4) .
C1 C2 1.396(4) .
C1 C6 1.422(4) .
C1 C7 1.500(4) .
N1A C1A 1.310(5) .
N1A C5A 1.346(5) .
C1A C2A 1.383(6) .
C1A H1AA 0.9500 .
O2 C7 1.272(3) .
O2 Zn1 2.0007(18) 2_656
N2 C18 1.345(3) .
N2 C17 1.347(3) .
C2 C3 1.380(4) .
C2A C3A 1.378(7) .
C2A H2AA 0.9500 .
O3 C6 1.302(3) .
C3 C4 1.391(4) .
C3A C4A 1.343(7) .
C3A C6A 1.477(7) .
C4 C5 1.380(4) .
C4 H4A 0.9500 .
C4A C5A 1.368(6) .
C4A H4AA 0.9500 .
C5 C6 1.413(4) .
C5A H5AA 0.9500 .
C6A C6A 1.079(14) 2_835
C6A H6AA 0.9500 .
C8 C9 1.376(4) .
C8 H8A 0.9500 .
C9 C10 1.398(4) .
C9 H9A 0.9500 .
C10 C11 1.398(4) .
C10 C13 1.469(4) .
C11 C12 1.387(4) .
C11 H11A 0.9500 .
C12 H12A 0.9500 .
C13 C13 1.328(5) 2_665
C13 H13A 0.9500 .
C14 C14 1.342(5) 2_466
C14 C15 1.464(4) .
C14 H14A 0.9500 .
C15 C16 1.396(4) .
C15 C19 1.398(4) .
C16 C17 1.375(4) .
C16 H16A 0.9500 .
C17 H17A 0.9500 .
C18 C19 1.386(4) .
C18 H18A 0.9500 .
C19 H19A 0.9500 .
